data_4062822
_journal_name_full Organometallics
_journal_paper_doi 10.1021/om049699y
_journal_year 2004
_chemical_formula_sum 'C54 H48 Hg N4 O14 P2 Pt'
_chemical_formula_weight 1434.58
_space_group_IT_number 14
_symmetry_cell_setting monoclinic
_symmetry_space_group_name_Hall '-P 2ybc'
_symmetry_space_group_name_H-M 'P 1 21/c 1'
_cell_angle_alpha 90.00
_cell_angle_beta 95.089(4)
_cell_angle_gamma 90.00
_cell_formula_units_Z 4
_cell_length_a 13.3346(11)
_cell_length_b 21.8052(18)
_cell_length_c 18.3639(14)
_cell_measurement_temperature 133(2)
_cell_volume 5318.5(7)
_diffrn_ambient_temperature 133(2)
_exptl_crystal_density_diffrn 1.792
_cod_depositor_comments
;
The following automatic conversions were performed:
'_geom_bond_publ_flag' value 'Y' changed to 'y' according to
'/home/saulius/struct/CIF-dictionaries/cif_core.dic' dictionary named
'cif_core.dic' version 2.4.1 from 2010-06-29 (11 times).

Automatic conversion script
Id: cif_fix_enum 1527 2010-12-29 10:47:43Z saulius 
;
_cod_original_sg_symbol_H-M 'P 21/c'
_cod_database_code 4062822

loop_
_symmetry_equiv_pos_as_xyz
'x, y, z'
'-x, y+1/2, -z+1/2'
'-x, -y, -z'
'x, -y-1/2, z-1/2'

loop_
_atom_site_label
_atom_site_type_symbol
_atom_site_fract_x
_atom_site_fract_y
_atom_site_fract_z
_atom_site_U_iso_or_equiv
_atom_site_adp_type
_atom_site_occupancy
_atom_site_symmetry_multiplicity
_atom_site_calc_flag
_atom_site_refinement_flags
_atom_site_disorder_assembly
_atom_site_disorder_group
Pt Pt 0.663378(6) 0.522630(4) 0.264315(5) 0.01280(2) Uani 1 1 d . . .
Hg Hg 0.801209(6) 0.601643(4) 0.303773(5) 0.01585(2) Uani 1 1 d . . .
P1 P 0.55515(4) 0.43904(3) 0.25033(3) 0.01461(12) Uani 1 1 d . . .
P2 P 0.55746(4) 0.60554(3) 0.25290(3) 0.01427(11) Uani 1 1 d . . .
O11 O 0.70935(12) 0.46130(9) 0.41817(10) 0.0256(4) Uani 1 1 d U . .
O12 O 0.86013(14) 0.49233(10) 0.45147(11) 0.0325(5) Uani 1 1 d U . .
O13 O 0.94788(12) 0.38048(8) 0.41396(10) 0.0225(4) Uani 1 1 d U . .
O14 O 1.04646(13) 0.35074(9) 0.29099(11) 0.0316(5) Uani 1 1 d U . .
O15 O 0.96797(13) 0.40028(9) 0.15327(10) 0.0300(4) Uani 1 1 d U . .
O16 O 0.74427(16) 0.44054(10) 0.10310(11) 0.0434(6) Uani 1 1 d U . .
O17 O 0.83222(18) 0.52250(10) 0.12206(12) 0.0477(6) Uani 1 1 d U . .
O21 O 0.78624(13) 0.73453(9) 0.46805(10) 0.0311(4) Uani 1 1 d U . .
O22 O 0.75334(13) 0.73493(9) 0.35030(11) 0.0322(5) Uani 1 1 d U . .
O23 O 0.97553(13) 0.78720(8) 0.47709(10) 0.0261(4) Uani 1 1 d U . .
O24 O 1.17324(12) 0.74572(8) 0.46213(10) 0.0266(4) Uani 1 1 d U . .
O25 O 1.20226(12) 0.64749(8) 0.37375(10) 0.0227(4) Uani 1 1 d U . .
O26 O 1.09156(15) 0.54033(9) 0.33429(13) 0.0408(5) Uani 1 1 d U . .
O27 O 1.00492(15) 0.58037(12) 0.24156(13) 0.0497(7) Uani 1 1 d U . .
N11 N 0.79855(14) 0.46648(9) 0.40800(11) 0.0184(4) Uani 1 1 d U . .
N12 N 0.80303(15) 0.47234(10) 0.14074(12) 0.0236(5) Uani 1 1 d U . .
N21 N 0.81015(14) 0.72707(9) 0.40582(12) 0.0213(4) Uani 1 1 d U . .
N22 N 1.04189(15) 0.58211(11) 0.30463(14) 0.0288(5) Uani 1 1 d U . .
C11 C 0.78800(16) 0.46628(10) 0.27401(13) 0.0154(5) Uani 1 1 d U . .
C12 C 0.83477(16) 0.44378(11) 0.33964(13) 0.0160(5) Uani 1 1 d U . .
C13 C 0.91800(17) 0.40487(11) 0.34682(14) 0.0185(5) Uani 1 1 d U . .
C14 C 0.96327(17) 0.38865(11) 0.28458(14) 0.0216(5) Uani 1 1 d U . .
C15 C 0.92606(17) 0.41296(12) 0.21717(14) 0.0215(5) Uani 1 1 d U . .
C16 C 0.83983(17) 0.44926(11) 0.21432(13) 0.0184(5) Uani 1 1 d U . .
C17 C 1.04431(19) 0.40255(13) 0.44551(15) 0.0292(6) Uani 1 1 d U . .
H17A H 1.0983 0.3808 0.4235 0.035 Uiso 1 1 calc R . .
H17B H 1.0502 0.3953 0.4984 0.035 Uiso 1 1 calc R . .
H17C H 1.0498 0.4466 0.4361 0.035 Uiso 1 1 calc R . .
C18 C 1.0281(2) 0.29036(14) 0.26181(18) 0.0429(8) Uani 1 1 d U . .
H18A H 0.9775 0.2698 0.2888 0.051 Uiso 1 1 calc R . .
H18B H 1.0908 0.2667 0.2667 0.051 Uiso 1 1 calc R . .
H18C H 1.0034 0.2933 0.2100 0.051 Uiso 1 1 calc R . .
C19 C 1.0679(2) 0.4242(2) 0.1484(2) 0.0574(11) Uani 1 1 d U . .
H19A H 1.0673 0.4688 0.1552 0.069 Uiso 1 1 calc R . .
H19B H 1.0901 0.4145 0.1003 0.069 Uiso 1 1 calc R . .
H19C H 1.1142 0.4055 0.1866 0.069 Uiso 1 1 calc R . .
C21 C 0.92461(17) 0.65644(11) 0.35083(13) 0.0180(5) Uani 1 1 d U . .
C22 C 0.91340(16) 0.70574(11) 0.39672(13) 0.0175(5) Uani 1 1 d U . .
C23 C 0.99288(17) 0.73646(11) 0.43623(14) 0.0196(5) Uani 1 1 d U . .
C24 C 1.09122(17) 0.71690(11) 0.42796(14) 0.0199(5) Uani 1 1 d U . .
C25 C 1.10739(17) 0.66589(11) 0.38468(14) 0.0193(5) Uani 1 1 d U . .
C26 C 1.02375(17) 0.63701(11) 0.34834(14) 0.0195(5) Uani 1 1 d U . .
C27 C 0.9985(2) 0.77833(15) 0.55467(16) 0.0374(7) Uani 1 1 d U . .
H27A H 0.9527 0.7477 0.5723 0.045 Uiso 1 1 calc R . .
H27B H 0.9904 0.8172 0.5802 0.045 Uiso 1 1 calc R . .
H27C H 1.0682 0.7640 0.5642 0.045 Uiso 1 1 calc R . .
C28 C 1.1871(2) 0.80817(12) 0.44112(16) 0.0300(6) Uani 1 1 d U . .
H28A H 1.1669 0.8129 0.3888 0.036 Uiso 1 1 calc R . .
H28B H 1.2581 0.8194 0.4510 0.036 Uiso 1 1 calc R . .
H28C H 1.1457 0.8350 0.4691 0.036 Uiso 1 1 calc R . .
C29 C 1.25299(19) 0.61792(13) 0.43731(16) 0.0283(6) Uani 1 1 d U . .
H29A H 1.2549 0.6459 0.4792 0.034 Uiso 1 1 calc R . .
H29B H 1.3219 0.6073 0.4274 0.034 Uiso 1 1 calc R . .
H29C H 1.2165 0.5805 0.4484 0.034 Uiso 1 1 calc R . .
C31 C 0.49266(17) 0.42002(11) 0.16113(14) 0.0190(5) Uani 1 1 d U . .
C32 C 0.4788(2) 0.46589(13) 0.10898(15) 0.0284(6) Uani 1 1 d U . .
H32 H 0.5117 0.5042 0.1172 0.034 Uiso 1 1 calc R . .
C33 C 0.4169(2) 0.45637(15) 0.04457(16) 0.0398(8) Uani 1 1 d U . .
H33 H 0.4053 0.4886 0.0101 0.048 Uiso 1 1 calc R . .
C34 C 0.3728(2) 0.39957(15) 0.03147(16) 0.0382(7) Uani 1 1 d U . .
H34 H 0.3302 0.3930 -0.0121 0.046 Uiso 1 1 calc R . .
C35 C 0.3901(2) 0.35240(14) 0.08106(15) 0.0313(6) Uani 1 1 d U . .
H35 H 0.3617 0.3131 0.0706 0.038 Uiso 1 1 calc R . .
C36 C 0.44898(18) 0.36239(12) 0.14631(14) 0.0233(5) Uani 1 1 d U . .
H36 H 0.4596 0.3301 0.1809 0.028 Uiso 1 1 calc R . .
C41 C 0.61542(16) 0.36649(10) 0.27995(14) 0.0172(5) Uani 1 1 d U . .
C42 C 0.67271(17) 0.33603(11) 0.23158(15) 0.0220(5) Uani 1 1 d U . .
H42 H 0.6763 0.3518 0.1837 0.026 Uiso 1 1 calc R . .
C43 C 0.72492(18) 0.28266(12) 0.25260(16) 0.0268(6) Uani 1 1 d U . .
H43 H 0.7629 0.2619 0.2188 0.032 Uiso 1 1 calc R . .
C44 C 0.72148(18) 0.25984(12) 0.32261(17) 0.0285(6) Uani 1 1 d U . .
H44 H 0.7571 0.2235 0.3371 0.034 Uiso 1 1 calc R . .
C45 C 0.66579(19) 0.29034(12) 0.37131(16) 0.0272(6) Uani 1 1 d U . .
H45 H 0.6636 0.2749 0.4195 0.033 Uiso 1 1 calc R . .
C46 C 0.61309(18) 0.34328(11) 0.35042(14) 0.0220(5) Uani 1 1 d U . .
H46 H 0.5752 0.3638 0.3844 0.026 Uiso 1 1 calc R . .
C51 C 0.45081(16) 0.44721(11) 0.30814(13) 0.0163(5) Uani 1 1 d U . .
C52 C 0.35251(17) 0.42873(11) 0.28668(14) 0.0203(5) Uani 1 1 d U . .
H52 H 0.3374 0.4107 0.2399 0.024 Uiso 1 1 calc R . .
C53 C 0.27655(17) 0.43645(12) 0.33286(15) 0.0242(5) Uani 1 1 d U . .
H53 H 0.2098 0.4239 0.3175 0.029 Uiso 1 1 calc R . .
C54 C 0.29787(18) 0.46238(12) 0.40123(15) 0.0243(6) Uani 1 1 d U . .
H54 H 0.2461 0.4670 0.4332 0.029 Uiso 1 1 calc R . .
C55 C 0.39529(18) 0.48158(11) 0.42294(14) 0.0214(5) Uani 1 1 d U . .
H55 H 0.4100 0.4998 0.4697 0.026 Uiso 1 1 calc R . .
C56 C 0.47094(17) 0.47431(11) 0.37683(13) 0.0184(5) Uani 1 1 d U . .
H56 H 0.5372 0.4879 0.3920 0.022 Uiso 1 1 calc R . .
C61 C 0.61512(17) 0.66690(11) 0.20251(13) 0.0169(5) Uani 1 1 d U . .
C62 C 0.69023(17) 0.65213(11) 0.15748(14) 0.0206(5) Uani 1 1 d U . .
H62 H 0.7102 0.6106 0.1532 0.025 Uiso 1 1 calc R . .
C63 C 0.73637(19) 0.69727(12) 0.11874(14) 0.0243(5) Uani 1 1 d U . .
H63 H 0.7871 0.6864 0.0879 0.029 Uiso 1 1 calc R . .
C64 C 0.7084(2) 0.75801(12) 0.12506(15) 0.0265(6) Uani 1 1 d U . .
H64 H 0.7416 0.7892 0.1001 0.032 Uiso 1 1 calc R . .
C65 C 0.6321(2) 0.77298(12) 0.16794(15) 0.0286(6) Uani 1 1 d U . .
H65 H 0.6117 0.8145 0.1716 0.034 Uiso 1 1 calc R . .
C66 C 0.58463(19) 0.72783(12) 0.20579(14) 0.0243(5) Uani 1 1 d U . .
H66 H 0.5310 0.7386 0.2341 0.029 Uiso 1 1 calc R . .
C71 C 0.43306(17) 0.60005(11) 0.20192(14) 0.0190(5) Uani 1 1 d U . .
C72 C 0.4224(2) 0.61299(12) 0.12746(15) 0.0279(6) Uani 1 1 d U . .
H72 H 0.4778 0.6290 0.1043 0.033 Uiso 1 1 calc R . .
C73 C 0.3310(2) 0.60262(14) 0.08684(17) 0.0370(7) Uani 1 1 d U . .
H73 H 0.3245 0.6109 0.0359 0.044 Uiso 1 1 calc R . .
C74 C 0.2496(2) 0.58033(14) 0.12029(19) 0.0397(8) Uani 1 1 d U . .
H74 H 0.1874 0.5731 0.0922 0.048 Uiso 1 1 calc R . .
C75 C 0.25853(19) 0.56855(13) 0.19432(18) 0.0324(7) Uani 1 1 d U . .
H75 H 0.2020 0.5541 0.2174 0.039 Uiso 1 1 calc R . .
C76 C 0.35045(17) 0.57785(12) 0.23553(15) 0.0231(5) Uani 1 1 d U . .
H76 H 0.3567 0.5691 0.2864 0.028 Uiso 1 1 calc R . .
C81 C 0.53103(16) 0.64049(11) 0.33991(13) 0.0165(5) Uani 1 1 d U . .
C82 C 0.45738(17) 0.68548(11) 0.34340(14) 0.0205(5) Uani 1 1 d U . .
H82 H 0.4151 0.6956 0.3007 0.025 Uiso 1 1 calc R . .
C83 C 0.44518(19) 0.71555(12) 0.40817(15) 0.0262(6) Uani 1 1 d U . .
H83 H 0.3948 0.7462 0.4098 0.031 Uiso 1 1 calc R . .
C84 C 0.50621(19) 0.70116(12) 0.47057(15) 0.0257(6) Uani 1 1 d U . .
H84 H 0.5001 0.7233 0.5145 0.031 Uiso 1 1 calc R . .
C85 C 0.57616(18) 0.65456(12) 0.46907(14) 0.0236(5) Uani 1 1 d U . .
H85 H 0.6154 0.6431 0.5126 0.028 Uiso 1 1 calc R . .
C86 C 0.58911(17) 0.62460(11) 0.40402(13) 0.0185(5) Uani 1 1 d U . .
H86 H 0.6380 0.5930 0.4031 0.022 Uiso 1 1 calc R . .

loop_
_atom_site_aniso_label
_atom_site_aniso_U_11
_atom_site_aniso_U_22
_atom_site_aniso_U_33
_atom_site_aniso_U_23
_atom_site_aniso_U_13
_atom_site_aniso_U_12
Pt 0.01168(4) 0.01227(4) 0.01423(4) -0.00128(3) -0.00013(3) -0.00061(3)
Hg 0.01316(4) 0.01512(4) 0.01895(5) -0.00196(4) -0.00039(3) -0.00188(3)
P1 0.0142(3) 0.0130(3) 0.0165(3) -0.0014(2) 0.0008(2) -0.0012(2)
P2 0.0135(2) 0.0145(3) 0.0146(3) 0.0005(2) 0.0000(2) 0.0007(2)
O11 0.0165(8) 0.0377(11) 0.0226(10) -0.0023(8) 0.0028(7) 0.0004(7)
O12 0.0274(10) 0.0445(12) 0.0255(11) -0.0156(9) 0.0015(8) -0.0094(9)
O13 0.0192(8) 0.0219(9) 0.0253(10) 0.0023(7) -0.0049(7) -0.0001(7)
O14 0.0205(9) 0.0351(11) 0.0376(12) -0.0141(9) -0.0061(8) 0.0139(8)
O15 0.0186(8) 0.0462(12) 0.0256(10) -0.0124(9) 0.0048(7) 0.0030(8)
O16 0.0478(13) 0.0505(14) 0.0286(12) 0.0016(10) -0.0148(10) -0.0166(11)
O17 0.0689(16) 0.0376(13) 0.0348(13) 0.0097(10) -0.0059(11) -0.0151(12)
O21 0.0275(10) 0.0413(12) 0.0254(11) -0.0079(9) 0.0065(8) 0.0033(9)
O22 0.0226(9) 0.0433(12) 0.0289(11) -0.0039(9) -0.0076(8) 0.0098(8)
O23 0.0260(9) 0.0221(9) 0.0292(10) -0.0088(8) -0.0029(8) 0.0006(7)
O24 0.0194(8) 0.0211(9) 0.0371(11) -0.0042(8) -0.0096(8) -0.0039(7)
O25 0.0139(7) 0.0262(10) 0.0278(10) 0.0018(8) 0.0016(7) 0.0014(7)
O26 0.0333(11) 0.0259(11) 0.0633(16) -0.0099(10) 0.0049(10) 0.0069(9)
O27 0.0340(12) 0.0702(17) 0.0425(14) -0.0333(12) -0.0092(10) 0.0109(11)
N11 0.0188(9) 0.0176(10) 0.0185(11) 0.0009(8) -0.0008(8) 0.0005(8)
N12 0.0219(10) 0.0307(12) 0.0186(11) -0.0024(9) 0.0030(8) 0.0042(9)
N21 0.0186(10) 0.0186(10) 0.0264(12) -0.0047(9) 0.0002(8) -0.0014(8)
N22 0.0146(10) 0.0312(13) 0.0407(15) -0.0140(11) 0.0029(9) -0.0024(9)
C11 0.0139(10) 0.0132(11) 0.0191(12) -0.0030(9) 0.0008(8) -0.0013(8)
C12 0.0125(10) 0.0177(11) 0.0178(12) -0.0027(9) 0.0025(8) -0.0014(9)
C13 0.0158(10) 0.0162(11) 0.0225(13) -0.0012(10) -0.0046(9) -0.0008(9)
C14 0.0156(11) 0.0222(13) 0.0261(14) -0.0083(10) -0.0034(9) 0.0039(9)
C15 0.0155(11) 0.0260(13) 0.0231(13) -0.0082(10) 0.0021(9) 0.0006(9)
C16 0.0176(11) 0.0201(12) 0.0170(12) -0.0027(10) -0.0009(9) -0.0005(9)
C17 0.0230(12) 0.0336(15) 0.0287(15) 0.0035(12) -0.0100(11) -0.0038(11)
C18 0.0461(18) 0.0376(17) 0.0417(19) -0.0161(15) -0.0135(15) 0.0240(15)
C19 0.0272(15) 0.099(3) 0.048(2) -0.018(2) 0.0164(15) -0.0120(18)
C21 0.0158(10) 0.0198(12) 0.0183(12) 0.0004(10) 0.0011(9) -0.0032(9)
C22 0.0144(10) 0.0185(12) 0.0194(12) 0.0013(9) 0.0001(9) 0.0007(9)
C23 0.0219(11) 0.0155(11) 0.0208(13) -0.0024(10) -0.0011(9) -0.0014(9)
C24 0.0173(11) 0.0188(12) 0.0226(13) 0.0003(10) -0.0033(9) -0.0043(9)
C25 0.0140(10) 0.0205(12) 0.0232(13) 0.0025(10) 0.0011(9) -0.0025(9)
C26 0.0183(11) 0.0179(12) 0.0222(13) -0.0026(10) 0.0012(9) -0.0013(9)
C27 0.0373(16) 0.0472(19) 0.0269(16) -0.0141(14) -0.0024(12) 0.0035(14)
C28 0.0264(13) 0.0251(14) 0.0382(17) -0.0042(12) 0.0002(12) -0.0095(11)
C29 0.0226(12) 0.0269(14) 0.0343(16) 0.0035(12) -0.0030(11) 0.0026(11)
C31 0.0162(11) 0.0213(12) 0.0196(13) -0.0041(10) 0.0024(9) -0.0009(9)
C32 0.0389(15) 0.0250(14) 0.0205(14) -0.0008(11) -0.0023(11) -0.0085(11)
C33 0.057(2) 0.0386(17) 0.0219(15) 0.0026(13) -0.0077(14) -0.0051(15)
C34 0.0426(17) 0.0470(19) 0.0233(15) -0.0051(13) -0.0061(13) -0.0107(14)
C35 0.0320(14) 0.0331(15) 0.0284(15) -0.0094(12) 0.0008(11) -0.0118(12)
C36 0.0251(12) 0.0212(13) 0.0236(14) -0.0024(10) 0.0019(10) -0.0045(10)
C41 0.0145(10) 0.0133(11) 0.0234(13) -0.0019(9) -0.0006(9) -0.0037(8)
C42 0.0193(11) 0.0205(12) 0.0257(14) -0.0028(10) -0.0003(10) -0.0007(9)
C43 0.0198(12) 0.0217(13) 0.0386(16) -0.0084(12) 0.0010(11) 0.0024(10)
C44 0.0204(12) 0.0181(13) 0.0460(18) 0.0012(12) -0.0025(11) 0.0036(10)
C45 0.0279(13) 0.0226(13) 0.0309(15) 0.0079(11) 0.0006(11) -0.0011(11)
C46 0.0213(12) 0.0175(12) 0.0273(14) -0.0014(10) 0.0023(10) -0.0016(9)
C51 0.0149(10) 0.0138(11) 0.0202(12) 0.0014(9) 0.0017(9) 0.0004(9)
C52 0.0179(11) 0.0203(12) 0.0225(13) -0.0024(10) 0.0006(9) -0.0032(9)
C53 0.0145(11) 0.0248(13) 0.0335(15) -0.0006(11) 0.0032(10) -0.0016(10)
C54 0.0181(11) 0.0245(13) 0.0312(15) 0.0011(11) 0.0078(10) 0.0028(10)
C55 0.0215(11) 0.0224(13) 0.0204(13) 0.0006(10) 0.0027(9) 0.0018(10)
C56 0.0159(10) 0.0196(12) 0.0198(12) 0.0006(10) 0.0017(9) 0.0016(9)
C61 0.0174(11) 0.0165(11) 0.0162(12) 0.0005(9) -0.0019(9) -0.0023(9)
C62 0.0220(11) 0.0184(12) 0.0212(13) -0.0012(10) 0.0008(9) 0.0017(9)
C63 0.0244(12) 0.0289(14) 0.0201(13) 0.0025(11) 0.0047(10) -0.0007(11)
C64 0.0335(14) 0.0234(13) 0.0226(14) 0.0047(11) 0.0021(11) -0.0070(11)
C65 0.0392(15) 0.0170(13) 0.0301(16) 0.0009(11) 0.0054(12) 0.0009(11)
C66 0.0291(13) 0.0195(12) 0.0252(14) 0.0018(11) 0.0071(10) 0.0039(10)
C71 0.0171(11) 0.0170(11) 0.0221(13) -0.0006(10) -0.0034(9) 0.0022(9)
C72 0.0278(13) 0.0292(15) 0.0254(14) 0.0027(11) -0.0054(11) 0.0008(11)
C73 0.0393(16) 0.0390(17) 0.0295(16) 0.0050(13) -0.0153(13) 0.0011(14)
C74 0.0269(14) 0.0376(17) 0.051(2) -0.0014(15) -0.0187(14) 0.0019(13)
C75 0.0190(12) 0.0287(15) 0.0483(19) -0.0014(13) -0.0033(12) -0.0013(11)
C76 0.0181(11) 0.0205(12) 0.0304(15) 0.0015(11) 0.0000(10) 0.0010(10)
C81 0.0158(10) 0.0163(11) 0.0174(12) -0.0010(9) 0.0020(9) -0.0021(9)
C82 0.0203(11) 0.0197(12) 0.0218(13) 0.0003(10) 0.0030(9) 0.0018(9)
C83 0.0286(13) 0.0214(13) 0.0297(15) -0.0019(11) 0.0092(11) 0.0040(11)
C84 0.0321(14) 0.0253(14) 0.0212(14) -0.0056(11) 0.0101(11) -0.0029(11)
C85 0.0266(13) 0.0263(14) 0.0174(13) 0.0020(10) -0.0006(10) -0.0045(10)
C86 0.0193(11) 0.0158(11) 0.0205(13) 0.0027(10) 0.0027(9) -0.0005(9)

loop_
_geom_bond_atom_site_label_1
_geom_bond_atom_site_label_2
_geom_bond_distance
_geom_bond_site_symmetry_2
_geom_bond_publ_flag
Pt C11 2.062(2) . y
Pt P2 2.2923(6) . y
Pt P1 2.3248(6) . y
Pt Hg 2.57586(19) . y
Hg C21 2.152(2) . y
P1 C31 1.819(2) . y
P1 C51 1.832(2) . y
P1 C41 1.835(2) . y
P2 C81 1.832(2) . y
P2 C61 1.834(2) . y
P2 C71 1.835(2) . y
O11 N11 1.226(2) . ?
O12 N11 1.230(2) . ?
O13 C13 1.369(3) . ?
O13 C17 1.445(3) . ?
O14 C14 1.380(3) . ?
O14 C18 1.434(3) . ?
O15 C15 1.372(3) . ?
O15 C19 1.440(3) . ?
O16 N12 1.215(3) . ?
O17 N12 1.220(3) . ?
O21 N21 1.224(3) . ?
O22 N21 1.227(3) . ?
O23 C23 1.368(3) . ?
O23 C27 1.443(3) . ?
O24 C24 1.365(3) . ?
O24 C28 1.432(3) . ?
O25 C25 1.359(3) . ?
O25 C29 1.448(3) . ?
O26 N22 1.225(3) . ?
O27 N22 1.218(3) . ?
N11 C12 1.470(3) . ?
N12 C16 1.484(3) . ?
N21 C22 1.477(3) . ?
N22 C26 1.473(3) . ?
C11 C12 1.396(3) . ?
C11 C16 1.397(3) . ?
C12 C13 1.394(3) . ?
C13 C14 1.385(4) . ?
C14 C15 1.397(4) . ?
C15 C16 1.393(3) . ?
C21 C22 1.382(3) . ?
C21 C26 1.393(3) . ?
C22 C23 1.401(3) . ?
C23 C24 1.400(3) . ?
C24 C25 1.395(3) . ?
C25 C26 1.398(3) . ?
C31 C32 1.386(4) . ?
C31 C36 1.402(3) . ?
C32 C33 1.396(4) . ?
C33 C34 1.383(4) . ?
C34 C35 1.379(4) . ?
C35 C36 1.390(3) . ?
C41 C42 1.391(4) . ?
C41 C46 1.392(4) . ?
C42 C43 1.393(3) . ?
C43 C44 1.383(4) . ?
C44 C45 1.383(4) . ?
C45 C46 1.388(3) . ?
C51 C52 1.394(3) . ?
C51 C56 1.397(3) . ?
C52 C53 1.388(4) . ?
C53 C54 1.383(4) . ?
C54 C55 1.389(3) . ?
C55 C56 1.382(3) . ?
C61 C62 1.392(3) . ?
C61 C66 1.392(3) . ?
C62 C63 1.390(4) . ?
C63 C64 1.383(4) . ?
C64 C65 1.381(4) . ?
C65 C66 1.389(4) . ?
C71 C72 1.391(4) . ?
C71 C76 1.396(3) . ?
C72 C73 1.390(4) . ?
C73 C74 1.382(4) . ?
C74 C75 1.378(4) . ?
C75 C76 1.397(3) . ?
C81 C82 1.394(3) . ?
C81 C86 1.394(3) . ?
C82 C83 1.380(4) . ?
C83 C84 1.381(4) . ?
C84 C85 1.381(4) . ?
C85 C86 1.386(4) . ?
